data_1569899
loop_
_publ_author_name
'Guan, Lei'
'Wang, Ying'
'Jin, Hongzhe'
'Yin, Pengpeng'

_publ_section_title
;
 A new route for the syntheses of coordination polymers using magnetic
 influence: syntheses, crystal structures and fluorescence properties.
;
_journal_issue 6
_journal_name_full IUCrJ
_journal_paper_doi 10.1107/S2052252523007650
_journal_volume 10
_journal_year 2023
_chemical_formula_moiety 'C14 H10 N2 O6, C10 H8 N2'
_chemical_formula_sum 'C24 H18 N4 O6'
_chemical_formula_weight 458.42
_space_group_crystal_system monoclinic
_space_group_IT_number 15
_space_group_name_Hall '-C 2yc'
_space_group_name_H-M_alt 'C 1 2/c 1'
_atom_sites_solution_hydrogens geom
_atom_sites_solution_primary dual
_audit_creation_date 2021-11-08
_audit_creation_method
;
Olex2 1.5
(compiled 2021.10.07 svn.r9718050b for OlexSys, GUI svn.r6410)
;
_cell_angle_alpha 90
_cell_angle_beta 103.163(7)
_cell_angle_gamma 90
_cell_formula_units_Z 4
_cell_length_a 12.020(2)
_cell_length_b 11.953(2)
_cell_length_c 14.174(3)
_cell_measurement_reflns_used 5123
_cell_measurement_temperature 173.00
_cell_measurement_theta_max 27.49
_cell_measurement_theta_min 2.63
_cell_volume 1982.9(6)
_computing_cell_refinement 'SAINT V8.40B (Bruker, 2019)'
_computing_data_collection 'Bruker BIS V6.2.1'
_computing_data_reduction 'SAINT V8.40B (Bruker, 2019)'
_computing_molecular_graphics 'Olex2 1.5 (Dolomanov et al., 2009)'
_computing_publication_material 'Olex2 1.5 (Dolomanov et al., 2009)'
_computing_structure_refinement 'SHELXL 2018/3 (Sheldrick, 2015)'
_computing_structure_solution 'SHELXT 2018/2 (Sheldrick, 2018)'
_diffrn_ambient_temperature 173.00
_diffrn_detector CPAD
_diffrn_detector_area_resol_mean 7.41
_diffrn_detector_type 'Bruker PHOTON 100'
_diffrn_measured_fraction_theta_full 0.996
_diffrn_measured_fraction_theta_max 0.994
_diffrn_measurement_device 'three-circle diffractometer'
_diffrn_measurement_device_type 'Bruker D8 VENTURE TXS PHOTON 100'
_diffrn_measurement_method '\w and \f shutterless scans'
_diffrn_measurement_specimen_support 'nylon loop'
_diffrn_radiation_monochromator 'Helios Multi-layer Optic'
_diffrn_radiation_probe x-ray
_diffrn_radiation_type MoK\a
_diffrn_radiation_wavelength 0.71073
_diffrn_reflns_av_R_equivalents 0.0444
_diffrn_reflns_av_unetI/netI 0.0409
_diffrn_reflns_Laue_measured_fraction_full 0.996
_diffrn_reflns_Laue_measured_fraction_max 0.994
_diffrn_reflns_limit_h_max 15
_diffrn_reflns_limit_h_min -15
_diffrn_reflns_limit_k_max 15
_diffrn_reflns_limit_k_min -13
_diffrn_reflns_limit_l_max 17
_diffrn_reflns_limit_l_min -18
_diffrn_reflns_number 8494
_diffrn_reflns_point_group_measured_fraction_full 0.996
_diffrn_reflns_point_group_measured_fraction_max 0.994
_diffrn_reflns_theta_full 25.242
_diffrn_reflns_theta_max 27.531
_diffrn_reflns_theta_min 2.435
_diffrn_source TXS
_diffrn_source_current 40.0
_diffrn_source_power 2.0
_diffrn_source_type 'Rotaing Anode'
_diffrn_source_voltage 50.0
_diffrn_standards_number 0
_exptl_absorpt_coefficient_mu 0.113
_exptl_absorpt_correction_T_max 0.7456
_exptl_absorpt_correction_T_min 0.5980
_exptl_absorpt_correction_type multi-scan
_exptl_absorpt_process_details
;
SADABS-2016/2 (Bruker,2016/2) was used for absorption correction.
wR2(int) was 0.1143 before and 0.0755 after correction.
The Ratio of minimum to maximum transmission is 0.8020.
The \l/2 correction factor is Not present.
;
_exptl_crystal_colour yellow
_exptl_crystal_density_diffrn 1.535
_exptl_crystal_description block
_exptl_crystal_F_000 952
_exptl_crystal_size_max 0.13
_exptl_crystal_size_mid 0.12
_exptl_crystal_size_min 0.1
_refine_diff_density_max 0.459
_refine_diff_density_min -0.301
_refine_diff_density_rms 0.058
_refine_ls_extinction_method none
_refine_ls_goodness_of_fit_ref 1.074
_refine_ls_hydrogen_treatment constr
_refine_ls_matrix_type full
_refine_ls_number_parameters 156
_refine_ls_number_reflns 2265
_refine_ls_number_restraints 0
_refine_ls_restrained_S_all 1.074
_refine_ls_R_factor_all 0.0507
_refine_ls_R_factor_gt 0.0460
_refine_ls_shift/su_max 0.000
_refine_ls_shift/su_mean 0.000
_refine_ls_structure_factor_coef Fsqd
_refine_ls_weighting_details 'w=1/[\s^2^(Fo^2^)+(0.0574P)^2^+2.5838P] where P=(Fo^2^+2Fc^2^)/3'
_refine_ls_weighting_scheme calc
_refine_ls_wR_factor_gt 0.1249
_refine_ls_wR_factor_ref 0.1294
_reflns_Friedel_coverage 0.000
_reflns_number_gt 2018
_reflns_number_total 2265
_reflns_threshold_expression 'I > 2\s(I)'
_cod_data_source_file ed5029.cif
_cod_data_source_block compound_6
_cod_depositor_comments
;
The following automatic conversions were performed:

data item '_diffrn_radiation_probe' value 'X-ray' was changed to
'x-ray' in accordance with the
/home/data/users/saulius/crontab/automatic-downloads/rss-feeds/IUCr/lib/dictionaries/cif_core.dic
dictionary named 'cif_core.dic' version 2.4.2 last updated on
2011-04-26.

Automatic conversion script
Id: cif_fix_values 8170 2020-07-09 18:12:32Z antanas 
;
_cod_original_cell_volume 1983.1(7)
_cod_database_code 1569899
_shelx_shelxl_version_number 2018/3
_shelx_space_group_comment
;
The symmetry employed for this shelxl refinement is uniquely defined
by the following loop, which should always be used as a source of
symmetry information in preference to the above space-group names.
They are only intended as comments.
;
_shelx_estimated_absorpt_t_max 0.989
_shelx_estimated_absorpt_t_min 0.985
_olex2_refinement_description
;
1. Fixed Uiso
 At 1.2 times of:
  All C(H) groups
 At 1.5 times of:
  All O(H) groups
2.a Aromatic/amide H refined with riding coordinates:
 C2(H2), C1(H1A), C10(H10), C4(H4), C5(H5), C7(H7), C8(H8)
2.b Idealised tetrahedral OH refined as rotating group:
 O3(H3), O1(H1)
;
_olex2_submission_special_instructions 'No special instructions were received'

loop_
_space_group_symop_operation_xyz
'x, y, z'
'-x, y, -z+1/2'
'x+1/2, y+1/2, z'
'-x+1/2, y+1/2, -z+1/2'
'-x, -y, -z'
'x, -y, z-1/2'
'-x+1/2, -y+1/2, -z'
'x+1/2, -y+1/2, z-1/2'

loop_
_atom_site_label
_atom_site_type_symbol
_atom_site_fract_x
_atom_site_fract_y
_atom_site_fract_z
_atom_site_U_iso_or_equiv
_atom_site_adp_type
_atom_site_occupancy
_atom_site_site_symmetry_order
_atom_site_calc_flag
_atom_site_refinement_flags_posn
_atom_site_refinement_flags_adp
_atom_site_refinement_flags_occupancy
_atom_site_disorder_assembly
_atom_site_disorder_group
O3 O 0.36324(10) 0.81196(9) 0.63879(8) 0.0248(3) Uani 1 1 d . . . . .
H3 H 0.374463 0.826648 0.583747 0.037 Uiso 1 1 calc R U . . .
O1 O 0.36932(11) 0.47222(10) 0.69729(9) 0.0267(3) Uani 1 1 d . . . . .
H1 H 0.376617 0.505912 0.647040 0.040 Uiso 1 1 calc R U . . .
O2 O 0.37628(11) 0.63667(10) 0.58761(8) 0.0271(3) Uani 1 1 d . . . . .
N2 N 0.26505(12) 0.77148(11) 0.96418(10) 0.0212(3) Uani 1 1 d . . . . .
N1 N 0.08896(11) 0.64280(11) 0.52963(10) 0.0211(3) Uani 1 1 d . . . . .
C006 C 0.34105(12) 0.66265(12) 0.74344(10) 0.0179(3) Uani 1 1 d . . . . .
C3 C 0.01783(12) 0.63359(12) 0.70325(10) 0.0175(3) Uani 1 1 d . . . . .
C9 C 0.29295(13) 0.69211(13) 0.89863(11) 0.0196(3) Uani 1 1 d . . . . .
C2 C 0.06464(13) 0.53973(13) 0.66828(11) 0.0201(3) Uani 1 1 d . . . . .
H2 H 0.072155 0.471169 0.703059 0.024 Uiso 1 1 calc R U . . .
C1 C 0.10004(13) 0.54805(13) 0.58194(11) 0.0215(3) Uani 1 1 d . . . . .
H1A H 0.133310 0.484466 0.558997 0.026 Uiso 1 1 calc R U . . .
C10 C 0.31330(13) 0.73399(13) 0.81278(11) 0.0188(3) Uani 1 1 d . . . . .
H10 H 0.308290 0.812271 0.800983 0.023 Uiso 1 1 calc R U . . .
C11 C 0.36153(13) 0.70458(13) 0.65015(11) 0.0197(3) Uani 1 1 d . . . . .
C6 C 0.34743(13) 0.54658(13) 0.76164(11) 0.0203(3) Uani 1 1 d . . . . .
C4 C 0.00581(13) 0.73082(13) 0.64804(12) 0.0210(3) Uani 1 1 d . . . . .
H4 H -0.026980 0.795805 0.669197 0.025 Uiso 1 1 calc R U . . .
C5 C 0.04180(14) 0.73231(13) 0.56234(12) 0.0220(3) Uani 1 1 d . . . . .
H5 H 0.032881 0.799142 0.525111 0.026 Uiso 1 1 calc R U . . .
C7 C 0.32848(14) 0.50520(13) 0.84912(12) 0.0244(4) Uani 1 1 d . . . . .
H7 H 0.334070 0.427108 0.861770 0.029 Uiso 1 1 calc R U . . .
C8 C 0.30197(14) 0.57621(14) 0.91657(12) 0.0235(3) Uani 1 1 d . . . . .
H8 H 0.289617 0.547172 0.975735 0.028 Uiso 1 1 calc R U . . .

loop_
_atom_site_aniso_label
_atom_site_aniso_U_11
_atom_site_aniso_U_22
_atom_site_aniso_U_33
_atom_site_aniso_U_23
_atom_site_aniso_U_13
_atom_site_aniso_U_12
O3 0.0397(7) 0.0206(6) 0.0188(6) 0.0019(4) 0.0165(5) 0.0011(5)
O1 0.0376(7) 0.0198(6) 0.0251(6) -0.0028(4) 0.0121(5) 0.0029(5)
O2 0.0423(7) 0.0230(6) 0.0202(6) -0.0036(4) 0.0161(5) -0.0010(5)
N2 0.0271(7) 0.0231(7) 0.0153(6) 0.0014(5) 0.0087(5) -0.0006(5)
N1 0.0232(6) 0.0241(7) 0.0175(6) -0.0022(5) 0.0080(5) -0.0022(5)
C006 0.0205(7) 0.0191(7) 0.0151(7) 0.0003(6) 0.0059(5) -0.0014(5)
C3 0.0181(7) 0.0205(7) 0.0154(7) -0.0011(5) 0.0067(5) -0.0016(5)
C9 0.0230(7) 0.0213(7) 0.0159(7) 0.0005(6) 0.0073(6) -0.0012(6)
C2 0.0223(7) 0.0197(7) 0.0194(7) -0.0015(6) 0.0072(6) -0.0009(6)
C1 0.0241(7) 0.0214(7) 0.0208(8) -0.0037(6) 0.0091(6) 0.0001(6)
C10 0.0236(7) 0.0188(7) 0.0154(7) 0.0010(5) 0.0072(6) -0.0021(5)
C11 0.0230(7) 0.0219(7) 0.0156(7) -0.0009(6) 0.0073(6) 0.0009(6)
C6 0.0211(7) 0.0201(7) 0.0203(7) -0.0014(6) 0.0061(6) 0.0006(6)
C4 0.0256(8) 0.0200(7) 0.0198(8) 0.0000(6) 0.0104(6) 0.0020(6)
C5 0.0276(8) 0.0225(8) 0.0180(8) 0.0020(6) 0.0091(6) 0.0004(6)
C7 0.0304(8) 0.0178(7) 0.0265(9) 0.0048(6) 0.0099(7) 0.0014(6)
C8 0.0282(8) 0.0243(8) 0.0198(7) 0.0060(6) 0.0095(6) 0.0000(6)

loop_
_atom_type_symbol
_atom_type_description
_atom_type_scat_dispersion_real
_atom_type_scat_dispersion_imag
_atom_type_scat_source
C C 0.0033 0.0016 'International Tables Vol C Tables 4.2.6.8 and 6.1.1.4'
H H 0.0000 0.0000 'International Tables Vol C Tables 4.2.6.8 and 6.1.1.4'
N N 0.0061 0.0033 'International Tables Vol C Tables 4.2.6.8 and 6.1.1.4'
O O 0.0106 0.0060 'International Tables Vol C Tables 4.2.6.8 and 6.1.1.4'

loop_
_geom_angle_atom_site_label_1
_geom_angle_atom_site_label_2
_geom_angle_atom_site_label_3
_geom_angle
_geom_angle_site_symmetry_1
_geom_angle_site_symmetry_3
_geom_angle_publ_flag
C11 O3 H3 109.5 . . ?
C6 O1 H1 109.5 . . ?
N2 N2 C9 114.08(16) 7_567 . ?
C5 N1 C1 118.56(13) . . ?
C10 C006 C11 122.29(13) . . ?
C10 C006 C6 118.91(13) . . ?
C6 C006 C11 118.78(13) . . ?
C2 C3 C3 122.64(10) . 2_556 ?
C4 C3 C3 119.27(9) . 2_556 ?
C4 C3 C2 118.08(13) . . ?
C10 C9 N2 116.58(13) . . ?
C10 C9 C8 119.44(14) . . ?
C8 C9 N2 123.98(14) . . ?
C3 C2 H2 120.5 . . ?
C1 C2 C3 119.01(14) . . ?
C1 C2 H2 120.5 . . ?
N1 C1 C2 122.36(14) . . ?
N1 C1 H1A 118.8 . . ?
C2 C1 H1A 118.8 . . ?
C006 C10 H10 119.5 . . ?
C9 C10 C006 120.95(14) . . ?
C9 C10 H10 119.5 . . ?
O3 C11 C006 117.11(13) . . ?
O2 C11 O3 123.33(14) . . ?
O2 C11 C006 119.56(14) . . ?
O1 C6 C006 122.57(14) . . ?
O1 C6 C7 117.67(14) . . ?
C7 C6 C006 119.75(14) . . ?
C3 C4 H4 120.2 . . ?
C5 C4 C3 119.56(14) . . ?
C5 C4 H4 120.2 . . ?
N1 C5 C4 122.41(15) . . ?
N1 C5 H5 118.8 . . ?
C4 C5 H5 118.8 . . ?
C6 C7 H7 119.7 . . ?
C8 C7 C6 120.64(14) . . ?
C8 C7 H7 119.7 . . ?
C9 C8 H8 119.9 . . ?
C7 C8 C9 120.29(14) . . ?
C7 C8 H8 119.9 . . ?

loop_
_geom_bond_atom_site_label_1
_geom_bond_atom_site_label_2
_geom_bond_distance
_geom_bond_site_symmetry_2
_geom_bond_publ_flag
O3 H3 0.8400 . ?
O3 C11 1.294(2) . ?
O1 H1 0.8400 . ?
O1 C6 1.3418(18) . ?
O2 C11 1.2440(19) . ?
N2 N2 1.262(3) 7_567 ?
N2 C9 1.421(2) . ?
N1 C1 1.344(2) . ?
N1 C5 1.342(2) . ?
C006 C10 1.398(2) . ?
C006 C11 1.486(2) . ?
C006 C6 1.410(2) . ?
C3 C3 1.483(3) 2_556 ?
C3 C2 1.396(2) . ?
C3 C4 1.390(2) . ?
C9 C10 1.388(2) . ?
C9 C8 1.408(2) . ?
C2 H2 0.9500 . ?
C2 C1 1.388(2) . ?
C1 H1A 0.9500 . ?
C10 H10 0.9500 . ?
C6 C7 1.401(2) . ?
C4 H4 0.9500 . ?
C4 C5 1.379(2) . ?
C5 H5 0.9500 . ?
C7 H7 0.9500 . ?
C7 C8 1.369(2) . ?
C8 H8 0.9500 . ?
